data_2206746
loop_
_publ_author_name
'David J. Watkin'
'Andreas F. G. Glawar'
'Raquel Soengas'
'Ulla P. Skytte'
'Mark R. Wormald'
'Raymond A. Dwek'
'George W. J. Fleet'

_publ_section_title
;
 1,2:3,4-Di-<i>O</i>-isopropylidene-\a-<small>D</small>-tagatofuranose
;
_journal_coeditor_code LH6485
_journal_issue 9
_journal_name_full 'Acta Crystallographica Section E'
_journal_page_first o2891
_journal_page_last o2893
_journal_paper_doi 10.1107/S1600536805025092
_journal_volume 61
_journal_year 2005
_chemical_formula_moiety 'C12 H20 O6'
_chemical_formula_sum 'C12 H20 O6'
_chemical_formula_weight 260.29
_chemical_name_systematic
;
1,2:3,4-Di-O-isopropylidene-\a-D-tagatofuranose
;
_space_group_IT_number 19
_symmetry_cell_setting orthorhombic
_symmetry_space_group_name_Hall 'P 2ac 2ab'
_symmetry_space_group_name_H-M 'P 21 21 21'
_atom_sites_solution_hydrogens geom
_atom_sites_solution_primary direct
_cell_angle_alpha 90
_cell_angle_beta 90
_cell_angle_gamma 90
_cell_formula_units_Z 4
_cell_length_a 5.82410(10)
_cell_length_b 8.4972(2)
_cell_length_c 27.1899(7)
_cell_measurement_reflns_used 1961
_cell_measurement_temperature 190
_cell_measurement_theta_max 30
_cell_measurement_theta_min 5
_cell_volume 1345.59(5)
_computing_cell_refinement DENZO/SCALEPACK
_computing_data_collection 'COLLECT (Nonius, 2001)'
_computing_data_reduction 'DENZO/SCALEPACK (Otwinowski & Minor, 1997)'
_computing_molecular_graphics 'CAMERON (Watkin et al., 1996)'
_computing_publication_material CRYSTALS
_computing_structure_refinement 'CRYSTALS (Betteridge et al., 2003)'
_computing_structure_solution 'SIR92 (Altomare et al., 1994)'
_diffrn_ambient_temperature 190
_diffrn_measured_fraction_theta_full 0.985
_diffrn_measured_fraction_theta_max 0.975
_diffrn_measurement_device_type 'Nonius KappaCCD area-detector'
_diffrn_measurement_method \w
_diffrn_radiation_monochromator graphite
_diffrn_radiation_type 'Mo K\a'
_diffrn_radiation_wavelength 0.71073
_diffrn_reflns_av_R_equivalents 0.027
_diffrn_reflns_limit_h_max 8
_diffrn_reflns_limit_h_min -8
_diffrn_reflns_limit_k_max 11
_diffrn_reflns_limit_k_min -11
_diffrn_reflns_limit_l_max 37
_diffrn_reflns_limit_l_min -37
_diffrn_reflns_number 7561
_diffrn_reflns_theta_full 29.139
_diffrn_reflns_theta_max 30.04
_diffrn_reflns_theta_min 5.129
_diffrn_standards_number 0
_exptl_absorpt_coefficient_mu 0.103
_exptl_absorpt_correction_T_max 0.98
_exptl_absorpt_correction_T_min 0.84
_exptl_absorpt_correction_type multi-scan
_exptl_absorpt_process_details '(DENZO/SCALEPACK; Otwinowski & Minor, 1997)'
_exptl_crystal_colour colourless
_exptl_crystal_density_diffrn 1.285
_exptl_crystal_description prism
_exptl_crystal_F_000 560
_exptl_crystal_size_max 0.60
_exptl_crystal_size_mid 0.20
_exptl_crystal_size_min 0.20
_refine_diff_density_max 0.31
_refine_diff_density_min -0.18
_refine_ls_extinction_method none
_refine_ls_goodness_of_fit_ref 0.97
_refine_ls_hydrogen_treatment constr
_refine_ls_matrix_type full
_refine_ls_number_parameters 163
_refine_ls_number_reflns 2239
_refine_ls_number_restraints 0
_refine_ls_R_factor_all 0.0416
_refine_ls_R_factor_gt 0.0358
_refine_ls_shift/su_max 0.00
_refine_ls_structure_factor_coef Fsqd
_refine_ls_weighting_details
;
w = 1/[\s^2^(F^2^) + ( 0.04P)^2^ + 0.29P]   where P=(max(Fo^2^,0) + 2Fc^2^)/3
;
_refine_ls_weighting_scheme calc
_refine_ls_wR_factor_all 0.0870
_refine_ls_wR_factor_gt 0.0837
_refine_ls_wR_factor_ref 0.087
_reflns_number_gt 1980
_reflns_number_total 2239
_reflns_threshold_expression I>2\s(I)
_cod_data_source_file lh6485.cif
_cod_data_source_block 3
_cod_database_code 2206746
_cod_database_fobs_code 2206746

loop_
_symmetry_equiv_pos_as_xyz
x,y,z
x+1/2,-y+1/2,-z
-x,y+1/2,-z+1/2
-x+1/2,-y,z+1/2

loop_
_atom_site_label
_atom_site_fract_x
_atom_site_fract_y
_atom_site_fract_z
_atom_site_U_iso_or_equiv
_atom_site_adp_type
_atom_site_occupancy
_atom_site_type_symbol
C1 0.8104(3) 0.67374(17) 0.62049(5) 0.0221 Uani 1.0000 C
C2 0.5871(3) 0.71970(17) 0.64639(5) 0.0253 Uani 1.0000 C
C3 0.5892(3) 0.90127(17) 0.64648(5) 0.0264 Uani 1.0000 C
C4 0.8065(3) 0.94288(17) 0.61795(5) 0.0256 Uani 1.0000 C
O5 0.95355(19) 0.80726(12) 0.62382(4) 0.0237 Uani 1.0000 O
C6 0.9294(4) 1.08802(18) 0.63558(6) 0.0348 Uani 1.0000 C
O7 1.1138(3) 1.12609(14) 0.60326(5) 0.0445 Uani 1.0000 O
O8 0.6151(2) 0.94136(13) 0.69726(4) 0.0291 Uani 1.0000 O
C9 0.5377(3) 0.81064(19) 0.72565(5) 0.0249 Uani 1.0000 C
O10 0.6022(2) 0.67635(12) 0.69686(4) 0.0308 Uani 1.0000 O
C11 0.2794(3) 0.8147(2) 0.73296(6) 0.0324 Uani 1.0000 C
C12 0.6658(3) 0.8066(2) 0.77381(6) 0.0339 Uani 1.0000 C
O13 0.7586(2) 0.63541(13) 0.57085(4) 0.0278 Uani 1.0000 O
C14 0.9287(3) 0.52851(19) 0.55314(6) 0.0331 Uani 1.0000 C
O15 1.0252(3) 0.45663(14) 0.59641(4) 0.0413 Uani 1.0000 O
C16 0.9356(3) 0.52887(17) 0.63902(6) 0.0284 Uani 1.0000 C
C17 1.1201(4) 0.6157(3) 0.52718(8) 0.0539 Uani 1.0000 C
C18 0.8104(6) 0.4066(3) 0.52222(10) 0.0721 Uani 1.0000 C
H21 0.4514 0.6744 0.6302 0.0359 Uiso 1.0000 H
H31 0.4509 0.9496 0.6316 0.0365 Uiso 1.0000 H
H41 0.7674 0.9559 0.5835 0.0352 Uiso 1.0000 H
H61 0.8183 1.1751 0.6360 0.0488 Uiso 1.0000 H
H62 0.9859 1.0683 0.6693 0.0490 Uiso 1.0000 H
H111 0.2308 0.7218 0.7514 0.0568 Uiso 1.0000 H
H112 0.2002 0.8174 0.7024 0.0569 Uiso 1.0000 H
H113 0.2387 0.9082 0.7525 0.0565 Uiso 1.0000 H
H121 0.6235 0.7138 0.7913 0.0598 Uiso 1.0000 H
H122 0.8263 0.8083 0.7675 0.0608 Uiso 1.0000 H
H123 0.6238 0.8987 0.7933 0.0594 Uiso 1.0000 H
H161 0.8265 0.4586 0.6557 0.0409 Uiso 1.0000 H
H162 1.0590 0.5539 0.6614 0.0421 Uiso 1.0000 H
H181 0.9248 0.3339 0.5111 0.1291 Uiso 1.0000 H
H182 0.7341 0.4578 0.4946 0.1288 Uiso 1.0000 H
H183 0.6983 0.3525 0.5434 0.1289 Uiso 1.0000 H
H15 1.1118 1.2217 0.6016 0.0793 Uiso 1.0000 H
H171 1.2372 0.5416 0.5168 0.0958 Uiso 1.0000 H
H172 1.0592 0.6686 0.4986 0.0958 Uiso 1.0000 H
H173 1.1836 0.6950 0.5500 0.0968 Uiso 1.0000 H

loop_
_atom_site_aniso_label
_atom_site_aniso_U_11
_atom_site_aniso_U_22
_atom_site_aniso_U_33
_atom_site_aniso_U_12
_atom_site_aniso_U_13
_atom_site_aniso_U_23
C1 0.0280(7) 0.0193(6) 0.0190(6) 0.0001(6) -0.0002(6) -0.0015(5)
C2 0.0276(7) 0.0233(6) 0.0250(6) -0.0002(6) 0.0016(7) -0.0024(5)
C3 0.0303(8) 0.0236(7) 0.0252(6) 0.0064(7) -0.0007(7) -0.0004(5)
C4 0.0340(8) 0.0193(6) 0.0236(6) 0.0055(7) 0.0010(7) 0.0023(5)
O5 0.0268(5) 0.0165(4) 0.0279(5) 0.0014(5) -0.0001(4) -0.0005(4)
C6 0.0465(11) 0.0196(6) 0.0382(8) -0.0008(8) 0.0129(9) 0.0003(6)
O7 0.0510(8) 0.0227(5) 0.0599(8) 0.0018(6) 0.0241(7) 0.0059(6)
O8 0.0398(6) 0.0226(5) 0.0248(5) -0.0013(5) 0.0066(5) -0.0033(4)
C9 0.0265(7) 0.0238(6) 0.0243(6) 0.0003(7) 0.0029(6) -0.0024(6)
O10 0.0449(7) 0.0229(5) 0.0245(5) 0.0028(6) 0.0091(5) -0.0001(4)
C11 0.0260(8) 0.0407(9) 0.0305(7) -0.0009(8) 0.0016(6) -0.0045(7)
C12 0.0273(7) 0.0457(9) 0.0286(7) -0.0001(8) -0.0010(6) 0.0004(7)
O13 0.0340(6) 0.0280(5) 0.0214(5) 0.0051(5) -0.0024(5) -0.0055(4)
C14 0.0438(10) 0.0302(8) 0.0252(7) 0.0105(8) 0.0017(7) -0.0039(6)
O15 0.0630(9) 0.0325(6) 0.0284(5) 0.0227(7) 0.0122(6) 0.0056(5)
C16 0.0400(9) 0.0198(6) 0.0252(6) 0.0057(7) -0.0009(7) -0.0003(5)
C17 0.0534(12) 0.0664(14) 0.0420(10) 0.0165(12) 0.0199(10) 0.0190(10)
C18 0.0824(19) 0.0585(14) 0.0755(16) 0.0166(15) -0.0150(15) -0.0442(13)

loop_
_atom_type_symbol
_atom_type_scat_dispersion_real
_atom_type_scat_dispersion_imag
_atom_type_scat_source
C 0.0033 0.0016 'International Tables Vol C 4.2.6.8 and 6.1.1.4'
H 0.0000 0.0000 'International Tables Vol C 4.2.6.8 and 6.1.1.4'
O 0.0106 0.0060 'International Tables Vol C 4.2.6.8 and 6.1.1.4'

loop_
_geom_angle_atom_site_label_1
_geom_angle_atom_site_label_2
_geom_angle_atom_site_label_3
_geom_angle
_geom_angle_publ_flag
C2 C1 O5 105.52(11) no
C2 C1 O13 108.37(13) no
O5 C1 O13 111.77(11) no
C2 C1 C16 117.58(13) no
O5 C1 C16 110.31(13) no
O13 C1 C16 103.39(11) no
C1 C2 C3 104.43(14) no
C1 C2 O10 108.97(13) no
C3 C2 O10 104.88(12) no
C1 C2 H21 112.1 no
C3 C2 H21 113.5 no
O10 C2 H21 112.4 no
C2 C3 C4 103.75(14) no
C2 C3 O8 103.92(12) no
C4 C3 O8 110.39(14) no
C2 C3 H31 114.1 no
C4 C3 H31 111.7 no
O8 C3 H31 112.4 no
C3 C4 O5 104.52(11) no
C3 C4 C6 115.00(13) no
O5 C4 C6 109.66(14) no
C3 C4 H41 108.8 no
O5 C4 H41 109.7 no
C6 C4 H41 109.0 no
C4 O5 C1 106.49(11) no
C4 C6 O7 110.38(13) no
C4 C6 H61 107.9 no
O7 C6 H61 109.4 no
C4 C6 H62 108.4 no
O7 C6 H62 111.1 no
H61 C6 H62 109.6 no
C6 O7 H15 104.5 no
C3 O8 C9 107.69(11) no
O8 C9 O10 103.99(10) no
O8 C9 C11 111.48(15) no
O10 C9 C11 110.43(15) no
O8 C9 C12 109.38(13) no
O10 C9 C12 109.06(14) no
C11 C9 C12 112.17(13) no
C9 O10 C2 107.71(11) no
C9 C11 H111 109.6 no
C9 C11 H112 111.5 no
H111 C11 H112 109.2 no
C9 C11 H113 109.1 no
H111 C11 H113 107.7 no
H112 C11 H113 109.6 no
C9 C12 H121 109.0 no
C9 C12 H122 109.2 no
H121 C12 H122 111.0 no
C9 C12 H123 109.2 no
H121 C12 H123 109.1 no
H122 C12 H123 109.4 no
C1 O13 C14 108.59(12) no
O13 C14 O15 105.38(11) no
O13 C14 C17 110.92(14) no
O15 C14 C17 107.53(16) no
O13 C14 C18 108.04(17) no
O15 C14 C18 110.12(17) no
C17 C14 C18 114.48(19) no
C14 O15 C16 110.00(12) no
C1 C16 O15 104.95(12) no
C1 C16 H161 109.6 no
O15 C16 H161 110.7 no
C1 C16 H162 112.9 no
O15 C16 H162 109.8 no
H161 C16 H162 108.9 no
C14 C17 H171 109.6 no
C14 C17 H172 109.4 no
H171 C17 H172 109.1 no
C14 C17 H173 108.5 no
H171 C17 H173 111.2 no
H172 C17 H173 109.0 no
C14 C18 H181 107.6 no
C14 C18 H182 109.4 no
H181 C18 H182 111.3 no
C14 C18 H183 107.4 no
H181 C18 H183 110.2 no
H182 C18 H183 110.9 no

loop_
_geom_bond_atom_site_label_1
_geom_bond_atom_site_label_2
_geom_bond_distance
_geom_bond_publ_flag
C1 C2 1.530(2) no
C1 O5 1.4108(18) no
C1 O13 1.4209(16) no
C1 C16 1.517(2) no
C2 C3 1.543(2) no
C2 O10 1.4235(18) no
C2 H21 0.983 no
C3 C4 1.526(2) no
C3 O8 1.4302(18) no
C3 H31 0.990 no
C4 O5 1.4448(18) no
C4 C6 1.505(2) no
C4 H41 0.969 no
C6 O7 1.425(2) no
C6 H61 0.983 no
C6 H62 0.989 no
O7 H15 0.814 no
O8 C9 1.4256(19) no
C9 O10 1.4339(18) no
C9 C11 1.518(2) no
C9 C12 1.507(2) no
C11 H111 0.978 no
C11 H112 0.951 no
C11 H113 0.985 no
C12 H121 0.953 no
C12 H122 0.950 no
C12 H123 0.977 no
O13 C14 1.428(2) no
C14 O15 1.4399(19) no
C14 C17 1.513(3) no
C14 C18 1.501(3) no
O15 C16 1.4110(19) no
C16 H161 0.983 no
C16 H162 0.966 no
C17 H171 0.970 no
C17 H172 0.964 no
C17 H173 0.988 no
C18 H181 0.957 no
C18 H182 0.975 no
C18 H183 0.984 no

loop_
_geom_hbond_atom_site_label_D
_geom_hbond_atom_site_label_H
_geom_hbond_atom_site_label_A
_geom_hbond_site_symmetry_A
_geom_hbond_distance_DH
_geom_hbond_distance_HA
_geom_hbond_distance_DA
_geom_hbond_angle_DHA
_geom_hbond_publ_flag
O7 H15 O15 1_565 0.81 2.06 2.862(2) 167 yes

loop_
_cod_related_entry_id
_cod_related_entry_database
_cod_related_entry_code
1 ChemSpider 9261638
